data_9012104
loop_
_publ_author_name
'Foss, O.'
'Janickis, V.'

_publ_section_title
;
 Crystal structure of gamma-monoclinic selenium
 Note: structure known as gamma phase
 Note: gamma-monoclinic selenium is allotrope of cyclo-octaselenium
;
_journal_name_full 'Dalton Transactions'
_journal_page_first 624
_journal_page_last 627
_journal_volume 1980
_journal_year 1980
_chemical_compound_source Synthetic
_chemical_formula_sum Se8
_chemical_name_mineral Selenium
_space_group_IT_number 14
_symmetry_space_group_name_Hall '-P 2ybc'
_symmetry_space_group_name_H-M 'P 1 21/c 1'
_cell_angle_alpha 90
_cell_angle_beta 93.61
_cell_angle_gamma 90
_cell_length_a 15.018
_cell_length_b 14.713
_cell_length_c 8.789
_cell_formula_units_Z 8
_cell_volume 1938.163
_database_code_amcsd 0012427
_exptl_crystal_density_diffrn 4.330
_cod_original_cell_volume 1938.162
_cod_database_code 9012104

loop_
_space_group_symop_operation_xyz
x,y,z
x,1/2-y,1/2+z
-x,1/2+y,1/2-z
-x,-y,-z

loop_
_atom_site_label
_atom_site_fract_x
_atom_site_fract_y
_atom_site_fract_z
Se1 0.18313 0.14063 0.03451
Se2 0.22856 0.28408 0.12262
Se3 0.35548 0.31907 -0.00548
Se4 0.47826 0.28776 0.16131
Se5 0.52853 0.14438 0.09345
Se6 0.47966 0.04033 0.27102
Se7 0.36296 -0.02818 0.15123
Se8 0.22521 0.04261 0.23430
Se9 0.09552 0.48601 0.14213
Se10 0.01298 0.58883 0.27815
Se11 -0.01931 0.71476 0.12135
Se12 0.08347 0.82945 0.18553
Se13 0.19177 0.81338 0.00963
Se14 0.31020 0.73961 0.14402
Se15 0.30834 0.59137 0.04778
Se16 0.24353 0.50553 0.23353

loop_
_cod_related_entry_id
_cod_related_entry_database
_cod_related_entry_code
1 ChemSpider 122876
2 AMCSD 0012427
